data_2212790
loop_
_publ_author_name
'Fa-Zuo Wang'
'Min Zhang'
'Wei Sun'
'Qian-Qun Gu'
'Wei-Ming Zhu'

_publ_section_title
5a-Hydroxy-9-methoxy-11-(3-methyl-2-butenyl)-12-(2-methyl-1-propenyl)-2,3,11,12-tetrahydro-1<i>H</i>,5<i>H</i>-pyrrolo[1'',2'':4',5']pyrazino[1',2':1,6]pyrido[3,4-<i>b</i>]indole-5,6,14(5a<i>H</i>,14a<i>H</i>)-trione
_journal_coeditor_code BT2286
_journal_issue 4
_journal_name_full 'Acta Crystallographica Section E'
_journal_page_first o1859
_journal_page_last o1860
_journal_paper_doi 10.1107/S1600536807012056
_journal_volume 63
_journal_year 2007
_chemical_formula_iupac 'C27 H31 N3 O5'
_chemical_formula_moiety 'C27 H31 N3 O5'
_chemical_formula_sum 'C27 H31 N3 O5'
_chemical_formula_weight 477.55
_chemical_name_common '13-Oxofumitremorgin B'
_chemical_name_systematic
;
5a-Hydroxy-9-methoxy-11-(3-methyl-2-butenyl)-12-(2-methyl-1-propenyl)-
2,3,11,12-tetrahydro-1H,5H-
pyrrolo[1'',2'':4',5']pyrazino[1',2':1,6]pyrido[3,4-b]indole-
5,6,14(5aH,14aH)-trione
;
_space_group_IT_number 19
_symmetry_cell_setting orthorhombic
_symmetry_space_group_name_Hall 'P 2ac 2ab'
_symmetry_space_group_name_H-M 'P 21 21 21'
_atom_sites_solution_hydrogens geom
_atom_sites_solution_primary direct
_atom_sites_solution_secondary difmap
_cell_angle_alpha 90.00
_cell_angle_beta 90.00
_cell_angle_gamma 90.00
_cell_formula_units_Z 4
_cell_length_a 7.806(2)
_cell_length_b 15.064(3)
_cell_length_c 21.247(3)
_cell_measurement_reflns_used 3028
_cell_measurement_temperature 298(2)
_cell_measurement_theta_max 21.144
_cell_measurement_theta_min 2.346
_cell_volume 2498.4(9)
_computing_cell_refinement 'SAINT (Bruker, 2002)'
_computing_data_collection 'SMART (Bruker, 2002)'
_computing_data_reduction SAINT
_computing_molecular_graphics 'XP (Siemens, 1994) and CAMERON (Watkin <i>et al.</i>,  1993)'
_computing_publication_material 'WinGX (Farrugia, 1999)'
_computing_structure_refinement 'SHELXL97 (Sheldrick, 1997)'
_computing_structure_solution 'SHELXS97 (Sheldrick, 1997)'
_diffrn_ambient_temperature 298(2)
_diffrn_measured_fraction_theta_full 0.998
_diffrn_measured_fraction_theta_max 0.998
_diffrn_measurement_device_type 'Bruker APEX area-detector'
_diffrn_measurement_method '\f and \w'
_diffrn_radiation_monochromator graphite
_diffrn_radiation_source 'fine-focus sealed tube'
_diffrn_radiation_type MoK\a
_diffrn_radiation_wavelength 0.71073
_diffrn_reflns_av_R_equivalents 0.0545
_diffrn_reflns_av_sigmaI/netI 0.0410
_diffrn_reflns_limit_h_max 9
_diffrn_reflns_limit_h_min -9
_diffrn_reflns_limit_k_max 17
_diffrn_reflns_limit_k_min -17
_diffrn_reflns_limit_l_max 20
_diffrn_reflns_limit_l_min -25
_diffrn_reflns_number 12939
_diffrn_reflns_theta_full 25.01
_diffrn_reflns_theta_max 25.01
_diffrn_reflns_theta_min 1.66
_diffrn_standards_decay_% 0
_diffrn_standards_interval_time 0
_diffrn_standards_number 0
_exptl_absorpt_coefficient_mu 0.088
_exptl_absorpt_correction_T_max 0.9809
_exptl_absorpt_correction_T_min 0.9424
_exptl_absorpt_correction_type multi-scan
_exptl_absorpt_process_details '(SADABS; Sheldrick, 2003)'
_exptl_crystal_colour colorless
_exptl_crystal_density_diffrn 1.270
_exptl_crystal_density_method 'not measured'
_exptl_crystal_description needle
_exptl_crystal_F_000 1016
_exptl_crystal_size_max 0.68
_exptl_crystal_size_mid 0.24
_exptl_crystal_size_min 0.22
_refine_diff_density_max 0.272
_refine_diff_density_min -0.241
_refine_ls_extinction_method none
_refine_ls_goodness_of_fit_ref 1.068
_refine_ls_hydrogen_treatment constr
_refine_ls_matrix_type full
_refine_ls_number_parameters 316
_refine_ls_number_reflns 2517
_refine_ls_number_restraints 12
_refine_ls_restrained_S_all 1.114
_refine_ls_R_factor_all 0.0768
_refine_ls_R_factor_gt 0.0426
_refine_ls_shift/su_max 0.000
_refine_ls_shift/su_mean 0.000
_refine_ls_structure_factor_coef Fsqd
_refine_ls_weighting_details 'calc w=1/[\s^2^(Fo^2^)+(0.0523P)^2^+1.178P] where P=(Fo^2^+2Fc^2^)/3'
_refine_ls_weighting_scheme calc
_refine_ls_wR_factor_gt 0.0997
_refine_ls_wR_factor_ref 0.1239
_reflns_number_gt 1836
_reflns_number_total 2517
_reflns_threshold_expression I>2\s(I)
_cod_data_source_file bt2286.cif
_cod_data_source_block I
_cod_database_code 2212790
_cod_database_fobs_code 2212790

loop_
_symmetry_equiv_pos_as_xyz
'x, y, z'
'-x+1/2, -y, z+1/2'
'-x, y+1/2, -z+1/2'
'x+1/2, -y+1/2, -z'

loop_
_atom_site_type_symbol
_atom_site_label
_atom_site_fract_x
_atom_site_fract_y
_atom_site_fract_z
_atom_site_U_iso_or_equiv
_atom_site_adp_type
_atom_site_calc_flag
_atom_site_refinement_flags
_atom_site_occupancy
N N1 -0.1347(5) 0.4732(2) 0.97817(15) 0.0332(8) Uani d . 1
N N2 0.1186(4) 0.3039(2) 0.89050(15) 0.0301(8) Uani d . 1
N N3 0.4265(4) 0.2364(2) 0.85467(15) 0.0364(8) Uani d . 1
O O1 -0.0069(4) 0.24788(19) 0.80268(13) 0.0420(8) Uani d . 1
O O2 0.5411(4) 0.3259(2) 0.92843(14) 0.0460(8) Uani d . 1
O O3 0.2211(4) 0.19012(17) 0.95815(13) 0.0372(7) Uani d . 1
H H3 0.1293 0.1848 0.9765 0.056 Uiso calc R 1
O O4 0.3460(4) 0.3238(2) 1.04003(15) 0.0529(9) Uani d . 1
O O5 -0.1883(5) 0.6221(2) 1.18279(16) 0.0669(11) Uani d . 1
C C1 -0.0158(5) 0.4132(2) 0.95848(18) 0.0297(9) Uani d . 1
C C2 -0.0291(5) 0.3650(2) 0.89757(17) 0.0294(9) Uani d . 1
H H2 -0.1337 0.3290 0.8986 0.035 Uiso calc R 1
C C3 0.1149(5) 0.2507(2) 0.83839(19) 0.0307(9) Uani d . 1
C C4 0.2753(5) 0.1976(3) 0.82517(19) 0.0344(10) Uani d . 1
H H4 0.2603 0.1362 0.8393 0.041 Uiso calc R 1
C C5 0.3241(6) 0.1993(4) 0.7553(2) 0.0509(13) Uani d . 1
H H5A 0.2683 0.1516 0.7325 0.061 Uiso calc R 1
H H5B 0.2933 0.2556 0.7362 0.061 Uiso calc R 1
C C6 0.5155(7) 0.1869(4) 0.7562(2) 0.0575(14) Uani d . 1
H H6A 0.5447 0.1246 0.7605 0.069 Uiso calc R 1
H H6B 0.5669 0.2097 0.7179 0.069 Uiso calc R 1
C C7 0.5752(6) 0.2385(3) 0.8123(2) 0.0479(12) Uani d . 1
H H7A 0.6740 0.2105 0.8317 0.057 Uiso calc R 1
H H7B 0.6045 0.2989 0.8008 0.057 Uiso calc R 1
C C8 0.4219(5) 0.2817(3) 0.9080(2) 0.0342(10) Uani d . 1
C C9 0.2433(5) 0.2790(2) 0.93978(18) 0.0299(9) Uani d . 1
C C10 0.2409(6) 0.3383(3) 0.99857(19) 0.0357(10) Uani d . 1
C C11 0.1088(6) 0.4024(3) 1.00415(19) 0.0333(10) Uani d . 1
C C12 0.0617(6) 0.4590(3) 1.05575(18) 0.0367(10) Uani d . 1
C C13 0.1294(7) 0.4757(3) 1.1151(2) 0.0486(13) Uani d . 1
H H13 0.2323 0.4500 1.1275 0.058 Uiso calc R 1
C C14 0.0411(7) 0.5311(3) 1.1550(2) 0.0537(13) Uani d . 1
H H14 0.0859 0.5431 1.1947 0.064 Uiso calc R 1
C C15 -0.1136(7) 0.5697(3) 1.1376(2) 0.0483(13) Uani d . 1
C C16 -0.1813(6) 0.5561(3) 1.0785(2) 0.0429(12) Uani d . 1
H H16 -0.2830 0.5829 1.0659 0.051 Uiso calc R 1
C C17 -0.0913(6) 0.5008(2) 1.03895(18) 0.0356(10) Uani d . 1
C C18 -0.2887(6) 0.5043(3) 0.9457(2) 0.0404(11) Uani d . 1
H H18A -0.3865 0.4986 0.9736 0.048 Uiso calc R 1
H H18B -0.3092 0.4675 0.9091 0.048 Uiso calc R 1
C C19 -0.2718(7) 0.5979(3) 0.9258(2) 0.0542(14) Uani d . 1
H H19 -0.1732 0.6116 0.9032 0.065 Uiso calc R 1
C C20 -0.3778(9) 0.6644(4) 0.9357(3) 0.077(2) Uani d . 1
C C21 -0.3413(10) 0.7564(4) 0.9104(3) 0.105(2) Uani d U 1
H H21A -0.2256 0.7589 0.8952 0.158 Uiso calc R 1
H H21B -0.3561 0.7992 0.9434 0.158 Uiso calc R 1
H H21C -0.4189 0.7693 0.8766 0.158 Uiso calc R 1
C C22 -0.5391(11) 0.6568(5) 0.9719(4) 0.117(3) Uani d U 1
H H22A -0.5511 0.5973 0.9873 0.175 Uiso calc R 1
H H22B -0.6342 0.6709 0.9451 0.175 Uiso calc R 1
H H22C -0.5365 0.6974 1.0068 0.175 Uiso calc R 1
C C23 -0.0397(6) 0.4264(3) 0.84068(19) 0.0384(11) Uani d . 1
H H23 -0.1406 0.4232 0.8175 0.046 Uiso calc R 1
C C24 0.0747(7) 0.4830(3) 0.8201(2) 0.0497(13) Uani d . 1
C C25 0.2459(9) 0.4976(5) 0.8501(3) 0.086(2) Uani d . 1
H H25A 0.2436 0.4760 0.8925 0.129 Uiso calc R 1
H H25B 0.2719 0.5599 0.8502 0.129 Uiso calc R 1
H H25C 0.3320 0.4663 0.8267 0.129 Uiso calc R 1
C C26 0.0457(9) 0.5354(4) 0.7614(3) 0.0783(19) Uani d . 1
H H26A -0.0666 0.5229 0.7452 0.117 Uiso calc R 1
H H26B 0.1301 0.5194 0.7305 0.117 Uiso calc R 1
H H26C 0.0549 0.5976 0.7706 0.117 Uiso calc R 1
C C27 -0.3470(8) 0.6624(4) 1.1680(3) 0.0775(19) Uani d . 1
H H27A -0.3310 0.7044 1.1346 0.116 Uiso calc R 1
H H27B -0.3907 0.6924 1.2045 0.116 Uiso calc R 1
H H27C -0.4271 0.6177 1.1549 0.116 Uiso calc R 1

loop_
_atom_site_aniso_label
_atom_site_aniso_U_11
_atom_site_aniso_U_22
_atom_site_aniso_U_33
_atom_site_aniso_U_12
_atom_site_aniso_U_13
_atom_site_aniso_U_23
N1 0.035(2) 0.0304(17) 0.0344(19) 0.0049(16) 0.0007(16) 0.0003(15)
N2 0.0278(19) 0.0317(17) 0.0308(18) 0.0040(16) -0.0040(16) -0.0009(15)
N3 0.0246(19) 0.046(2) 0.038(2) 0.0018(17) 0.0033(16) 0.0012(17)
O1 0.0299(17) 0.0524(18) 0.0437(17) 0.0034(15) -0.0090(15) -0.0101(15)
O2 0.0297(17) 0.0566(19) 0.0517(19) -0.0098(16) -0.0041(16) 0.0021(16)
O3 0.0355(17) 0.0338(15) 0.0423(17) 0.0045(13) 0.0069(15) 0.0078(13)
O4 0.049(2) 0.068(2) 0.0419(19) 0.0169(18) -0.0172(17) -0.0064(17)
O5 0.086(3) 0.066(2) 0.049(2) 0.013(2) 0.008(2) -0.0210(18)
C1 0.030(2) 0.0266(19) 0.033(2) -0.0019(18) 0.003(2) 0.0008(17)
C2 0.025(2) 0.0295(19) 0.033(2) 0.0031(18) 0.0005(19) -0.0003(18)
C3 0.030(2) 0.028(2) 0.034(2) -0.0008(19) 0.000(2) -0.0012(18)
C4 0.033(2) 0.034(2) 0.036(2) 0.003(2) 0.003(2) -0.0027(19)
C5 0.046(3) 0.067(3) 0.039(3) 0.008(3) 0.002(2) -0.008(2)
C6 0.050(3) 0.075(3) 0.047(3) 0.007(3) 0.014(3) -0.004(3)
C7 0.032(3) 0.061(3) 0.050(3) 0.001(2) 0.014(2) 0.005(2)
C8 0.029(2) 0.034(2) 0.039(2) 0.002(2) 0.001(2) 0.0081(19)
C9 0.027(2) 0.030(2) 0.033(2) 0.0027(17) -0.0014(19) 0.0020(17)
C10 0.036(3) 0.041(2) 0.031(2) 0.002(2) -0.005(2) 0.0053(19)
C11 0.036(3) 0.031(2) 0.033(2) -0.0012(19) 0.000(2) 0.0005(17)
C12 0.044(3) 0.032(2) 0.034(2) 0.000(2) 0.000(2) -0.0004(19)
C13 0.063(3) 0.041(2) 0.042(3) 0.005(2) -0.011(3) -0.001(2)
C14 0.076(4) 0.044(3) 0.041(3) -0.002(3) -0.008(3) -0.004(2)
C15 0.071(4) 0.035(2) 0.039(3) 0.002(3) 0.008(3) -0.007(2)
C16 0.056(3) 0.032(2) 0.041(3) 0.005(2) 0.007(2) -0.003(2)
C17 0.048(3) 0.0250(19) 0.034(2) 0.000(2) 0.004(2) 0.0006(18)
C18 0.034(3) 0.042(2) 0.045(3) 0.007(2) -0.002(2) -0.005(2)
C19 0.064(4) 0.045(3) 0.054(3) 0.022(3) -0.017(3) -0.003(2)
C20 0.107(5) 0.063(3) 0.061(4) 0.037(4) -0.039(4) -0.019(3)
C21 0.133(5) 0.077(3) 0.106(4) 0.026(4) -0.032(4) -0.002(3)
C22 0.102(4) 0.130(5) 0.119(4) 0.040(4) -0.003(4) -0.022(4)
C23 0.039(3) 0.038(2) 0.038(2) 0.009(2) -0.002(2) 0.000(2)
C24 0.054(3) 0.048(3) 0.047(3) 0.005(3) 0.009(3) 0.009(2)
C25 0.085(5) 0.090(4) 0.083(4) -0.036(4) -0.007(4) 0.038(4)
C26 0.092(5) 0.075(4) 0.068(4) 0.018(4) 0.021(4) 0.033(3)
C27 0.083(5) 0.080(4) 0.069(4) 0.019(4) 0.016(4) -0.022(3)

loop_
_atom_type_symbol
_atom_type_description
_atom_type_scat_dispersion_real
_atom_type_scat_dispersion_imag
_atom_type_scat_source
C C 0.0033 0.0000 'International Tables Vol C Tables 4.2.6.8 and 6.1.1.4'
H H 0.0000 0.0000 'International Tables Vol C Tables 4.2.6.8 and 6.1.1.4'
N N 0.0061 0.0000 'International Tables Vol C Tables 4.2.6.8 and 6.1.1.4'
O O 0.0106 0.0000 'International Tables Vol C Tables 4.2.6.8 and 6.1.1.4'

loop_
_geom_angle_atom_site_label_1
_geom_angle_atom_site_label_2
_geom_angle_atom_site_label_3
_geom_angle
C1 N1 C17 108.4(3)
C1 N1 C18 128.9(3)
C17 N1 C18 122.6(3)
C3 N2 C9 116.0(3)
C3 N2 C2 115.4(3)
C9 N2 C2 126.7(3)
C8 N3 C4 123.6(3)
C8 N3 C7 122.3(4)
C4 N3 C7 112.6(3)
C9 O3 H3 109.5
C15 O5 C27 117.6(4)
N1 C1 C11 110.0(3)
N1 C1 C2 123.0(4)
C11 C1 C2 127.0(4)
N2 C2 C1 109.7(3)
N2 C2 C23 109.8(3)
C1 C2 C23 113.4(3)
N2 C2 H2 108.0
C1 C2 H2 108.0
C23 C2 H2 108.0
O1 C3 N2 122.8(4)
O1 C3 C4 120.8(3)
N2 C3 C4 116.3(4)
N3 C4 C3 112.2(3)
N3 C4 C5 102.0(3)
C3 C4 C5 112.1(4)
N3 C4 H4 110.1
C3 C4 H4 110.1
C5 C4 H4 110.1
C6 C5 C4 103.4(4)
C6 C5 H5A 111.1
C4 C5 H5A 111.1
C6 C5 H5B 111.1
C4 C5 H5B 111.1
H5A C5 H5B 109.0
C7 C6 C5 104.8(4)
C7 C6 H6A 110.8
C5 C6 H6A 110.8
C7 C6 H6B 110.8
C5 C6 H6B 110.8
H6A C6 H6B 108.9
N3 C7 C6 103.3(4)
N3 C7 H7A 111.1
C6 C7 H7A 111.1
N3 C7 H7B 111.1
C6 C7 H7B 111.1
H7A C7 H7B 109.1
O2 C8 N3 124.3(4)
O2 C8 C9 123.0(4)
N3 C8 C9 112.6(4)
O3 C9 N2 111.0(3)
O3 C9 C10 109.1(3)
N2 C9 C10 114.9(3)
O3 C9 C8 104.9(3)
N2 C9 C8 106.1(3)
C10 C9 C8 110.5(3)
O4 C10 C11 123.3(4)
O4 C10 C9 118.3(4)
C11 C10 C9 118.2(4)
C1 C11 C10 122.2(4)
C1 C11 C12 106.6(4)
C10 C11 C12 130.8(4)
C13 C12 C17 118.4(4)
C13 C12 C11 134.6(4)
C17 C12 C11 106.9(4)
C14 C13 C12 118.6(5)
C14 C13 H13 120.7
C12 C13 H13 120.7
C13 C14 C15 121.7(4)
C13 C14 H14 119.2
C15 C14 H14 119.2
O5 C15 C16 124.1(5)
O5 C15 C14 115.0(4)
C16 C15 C14 120.9(4)
C17 C16 C15 116.8(4)
C17 C16 H16 121.6
C15 C16 H16 121.6
C16 C17 C12 123.6(4)
C16 C17 N1 128.3(4)
C12 C17 N1 108.0(3)
N1 C18 C19 111.6(4)
N1 C18 H18A 109.3
C19 C18 H18A 109.3
N1 C18 H18B 109.3
C19 C18 H18B 109.3
H18A C18 H18B 108.0
C20 C19 C18 128.6(6)
C20 C19 H19 115.7
C18 C19 H19 115.7
C19 C20 C22 124.0(6)
C19 C20 C21 121.4(7)
C22 C20 C21 114.6(6)
C20 C21 H21A 109.5
C20 C21 H21B 109.5
H21A C21 H21B 109.5
C20 C21 H21C 109.5
H21A C21 H21C 109.5
H21B C21 H21C 109.5
C20 C22 H22A 109.5
C20 C22 H22B 109.5
H22A C22 H22B 109.5
C20 C22 H22C 109.5
H22A C22 H22C 109.5
H22B C22 H22C 109.5
C24 C23 C2 128.5(4)
C24 C23 H23 115.7
C2 C23 H23 115.7
C23 C24 C26 121.3(5)
C23 C24 C25 124.2(4)
C26 C24 C25 114.4(5)
C24 C25 H25A 109.5
C24 C25 H25B 109.5
H25A C25 H25B 109.5
C24 C25 H25C 109.5
H25A C25 H25C 109.5
H25B C25 H25C 109.5
C24 C26 H26A 109.5
C24 C26 H26B 109.5
H26A C26 H26B 109.5
C24 C26 H26C 109.5
H26A C26 H26C 109.5
H26B C26 H26C 109.5
O5 C27 H27A 109.5
O5 C27 H27B 109.5
H27A C27 H27B 109.5
O5 C27 H27C 109.5
H27A C27 H27C 109.5
H27B C27 H27C 109.5

loop_
_geom_bond_atom_site_label_1
_geom_bond_atom_site_label_2
_geom_bond_distance
N1 C1 1.361(5)
N1 C17 1.399(5)
N1 C18 1.463(5)
N2 C3 1.367(5)
N2 C9 1.478(5)
N2 C2 1.483(5)
N3 C8 1.323(5)
N3 C4 1.459(5)
N3 C7 1.469(5)
O1 C3 1.217(5)
O2 C8 1.224(5)
O3 C9 1.405(5)
O3 H3 0.8200
O4 C10 1.224(5)
O5 C15 1.373(5)
O5 C27 1.415(7)
C1 C11 1.383(6)
C1 C2 1.488(5)
C2 C23 1.525(5)
C2 H2 0.9800
C3 C4 1.513(5)
C4 C5 1.533(6)
C4 H4 0.9800
C5 C6 1.506(7)
C5 H5A 0.9700
C5 H5B 0.9700
C6 C7 1.497(7)
C6 H6A 0.9700
C6 H6B 0.9700
C7 H7A 0.9700
C7 H7B 0.9700
C8 C9 1.550(6)
C9 C10 1.536(6)
C10 C11 1.418(6)
C11 C12 1.437(5)
C12 C13 1.390(6)
C12 C17 1.396(6)
C13 C14 1.375(6)
C13 H13 0.9300
C14 C15 1.390(7)
C14 H14 0.9300
C15 C16 1.378(6)
C16 C17 1.375(6)
C16 H16 0.9300
C18 C19 1.477(6)
C18 H18A 0.9700
C18 H18B 0.9700
C19 C20 1.317(7)
C19 H19 0.9300
C20 C22 1.480(10)
C20 C21 1.513(9)
C21 H21A 0.9600
C21 H21B 0.9600
C21 H21C 0.9600
C22 H22A 0.9600
C22 H22B 0.9600
C22 H22C 0.9600
C23 C24 1.311(6)
C23 H23 0.9300
C24 C26 1.494(6)
C24 C25 1.496(8)
C25 H25A 0.9600
C25 H25B 0.9600
C25 H25C 0.9600
C26 H26A 0.9600
C26 H26B 0.9600
C26 H26C 0.9600
C27 H27A 0.9600
C27 H27B 0.9600
C27 H27C 0.9600

loop_
_geom_hbond_atom_site_label_D
_geom_hbond_atom_site_label_H
_geom_hbond_atom_site_label_A
_geom_hbond_site_symmetry_A
_geom_hbond_distance_DH
_geom_hbond_distance_HA
_geom_hbond_distance_DA
_geom_hbond_angle_DHA
O3 H3 O2 4_457 0.82 2.14 2.800(4) 137.5
O3 H3 O4 4_457 0.82 2.24 2.936(5) 142.5
C27 H27B O1 2_465 0.96 2.41 3.364(6) 173.4

loop_
_geom_torsion_atom_site_label_1
_geom_torsion_atom_site_label_2
_geom_torsion_atom_site_label_3
_geom_torsion_atom_site_label_4
_geom_torsion
C17 N1 C1 C11 -1.8(4)
C18 N1 C1 C11 -179.4(4)
C17 N1 C1 C2 175.4(3)
C18 N1 C1 C2 -2.2(6)
C3 N2 C2 C1 175.4(3)
C9 N2 C2 C1 11.6(5)
C3 N2 C2 C23 -59.4(4)
C9 N2 C2 C23 136.8(4)
N1 C1 C2 N2 -179.2(3)
C11 C1 C2 N2 -2.6(5)
N1 C1 C2 C23 57.7(5)
C11 C1 C2 C23 -125.7(4)
C9 N2 C3 O1 159.9(4)
C2 N2 C3 O1 -5.7(6)
C9 N2 C3 C4 -22.8(5)
C2 N2 C3 C4 171.6(3)
C8 N3 C4 C3 30.8(5)
C7 N3 C4 C3 -135.7(4)
C8 N3 C4 C5 150.9(4)
C7 N3 C4 C5 -15.6(5)
O1 C3 C4 N3 155.0(4)
N2 C3 C4 N3 -22.4(5)
O1 C3 C4 C5 40.9(6)
N2 C3 C4 C5 -136.5(4)
N3 C4 C5 C6 32.0(5)
C3 C4 C5 C6 152.2(4)
C4 C5 C6 C7 -37.8(5)
C8 N3 C7 C6 -174.0(4)
C4 N3 C7 C6 -7.4(5)
C5 C6 C7 N3 27.8(5)
C4 N3 C8 O2 -168.4(4)
C7 N3 C8 O2 -3.2(6)
C4 N3 C8 C9 7.1(5)
C7 N3 C8 C9 172.3(4)
C3 N2 C9 O3 -54.0(4)
C2 N2 C9 O3 109.7(4)
C3 N2 C9 C10 -178.3(3)
C2 N2 C9 C10 -14.6(5)
C3 N2 C9 C8 59.4(4)
C2 N2 C9 C8 -136.9(4)
O2 C8 C9 O3 -117.4(4)
N3 C8 C9 O3 67.0(4)
O2 C8 C9 N2 125.0(4)
N3 C8 C9 N2 -50.5(4)
O2 C8 C9 C10 0.0(5)
N3 C8 C9 C10 -175.6(3)
O3 C9 C10 O4 57.9(5)
N2 C9 C10 O4 -176.8(4)
C8 C9 C10 O4 -56.9(5)
O3 C9 C10 C11 -117.3(4)
N2 C9 C10 C11 8.0(5)
C8 C9 C10 C11 127.9(4)
N1 C1 C11 C10 174.5(4)
C2 C1 C11 C10 -2.5(6)
N1 C1 C11 C12 0.7(5)
C2 C1 C11 C12 -176.3(4)
O4 C10 C11 C1 -175.3(4)
C9 C10 C11 C1 -0.4(6)
O4 C10 C11 C12 -3.1(7)
C9 C10 C11 C12 171.8(4)
C1 C11 C12 C13 177.6(5)
C10 C11 C12 C13 4.5(8)
C1 C11 C12 C17 0.7(4)
C10 C11 C12 C17 -172.4(4)
C17 C12 C13 C14 1.3(6)
C11 C12 C13 C14 -175.3(5)
C12 C13 C14 C15 0.5(7)
C27 O5 C15 C16 1.8(7)
C27 O5 C15 C14 -179.3(4)
C13 C14 C15 O5 178.8(4)
C13 C14 C15 C16 -2.2(7)
O5 C15 C16 C17 -179.3(4)
C14 C15 C16 C17 1.8(6)
C15 C16 C17 C12 0.1(6)
C15 C16 C17 N1 177.1(4)
C13 C12 C17 C16 -1.7(6)
C11 C12 C17 C16 175.8(4)
C13 C12 C17 N1 -179.3(4)
C11 C12 C17 N1 -1.8(4)
C1 N1 C17 C16 -175.2(4)
C18 N1 C17 C16 2.6(6)
C1 N1 C17 C12 2.2(4)
C18 N1 C17 C12 180.0(3)
C1 N1 C18 C19 -110.5(5)
C17 N1 C18 C19 72.3(5)
N1 C18 C19 C20 -128.8(5)
C18 C19 C20 C22 1.6(9)
C18 C19 C20 C21 -178.7(5)
N2 C2 C23 C24 -59.8(5)
C1 C2 C23 C24 63.3(6)
C2 C23 C24 C26 177.2(4)
C2 C23 C24 C25 0.7(8)

loop_
_cod_related_entry_id
_cod_related_entry_database
_cod_related_entry_code
1 ChemSpider 21185396
